data_9017500
loop_
_publ_author_name
'Mills, S. J.'
'Whitfield, P. S.'
'Kampf, A. R.'
'Wilson, S. A.'
'Dipple, G. M.'
'Raudsepp, M.'
'Favreau, G.'

_publ_section_title
;
 Contribution to the crystallography of hydrotalcites:
 the crystal structures of woodallite and takovite
 Note: polytype 3R
 Note: calculated chemical formula differs from expected
;
_journal_name_full 'Journal of Geosciences'
_journal_page_first 273
_journal_page_last 279
_journal_volume 58
_journal_year 2012
_chemical_compound_source 'Mount Keith Nickel Mine, Western Australia, Australia'
_chemical_formula_sum 'C0.07 H2 Al0.039 Cl0.11 Cr0.124 Fe0.087 Mg0.75 O2.851'
_chemical_name_mineral Woodallite
_space_group_IT_number 166
_space_group_name_Hall '-R 3 2"'
_space_group_name_H-M_alt 'R -3 m :H'
_symmetry_space_group_name_H-M 'R -3 m :H'
_cell_angle_alpha 90
_cell_angle_beta 90
_cell_angle_gamma 120
_cell_length_a 3.10124
_cell_length_b 3.10124
_cell_length_c 23.6817
_cell_formula_units_Z 3
_cell_volume 197.249
_database_code_amcsd 0019807
_exptl_crystal_density_diffrn 2.095
_cod_data_source_file inputs/fixed/downloads/16/16043.cif
_cod_data_source_block 16043
_cod_original_sg_symbol_H-M 'R -3 m'
_cod_original_formula_sum '(Mg.75 Cr.124 Al.039 Fe.087) O2.851 H2 C.07 Cl.11'
_cod_database_code 9017500

loop_
_space_group_symop_operation_xyz
x,y,z
2/3+x,1/3+y,1/3+z
1/3+x,2/3+y,2/3+z
x,x-y,z
2/3+x,1/3+x-y,1/3+z
1/3+x,2/3+x-y,2/3+z
y,x,-z
2/3+y,1/3+x,1/3-z
1/3+y,2/3+x,2/3-z
-x+y,y,z
2/3-x+y,1/3+y,1/3+z
1/3-x+y,2/3+y,2/3+z
-x,-x+y,-z
2/3-x,1/3-x+y,1/3-z
1/3-x,2/3-x+y,2/3-z
-y,-x,z
2/3-y,1/3-x,1/3+z
1/3-y,2/3-x,2/3+z
x-y,-y,-z
2/3+x-y,1/3-y,1/3-z
1/3+x-y,2/3-y,2/3-z
y,-x+y,-z
2/3+y,1/3-x+y,1/3-z
1/3+y,2/3-x+y,2/3-z
-x+y,-x,z
2/3-x+y,1/3-x,1/3+z
1/3-x+y,2/3-x,2/3+z
-x,-y,-z
2/3-x,1/3-y,1/3-z
1/3-x,2/3-y,2/3-z
-y,x-y,z
2/3-y,1/3+x-y,1/3+z
1/3-y,2/3+x-y,2/3+z
x-y,x,-z
2/3+x-y,1/3+x,1/3-z
1/3+x-y,2/3+x,2/3-z

loop_
_atom_site_label
_atom_site_fract_x
_atom_site_fract_y
_atom_site_fract_z
_atom_site_occupancy
_atom_site_U_iso_or_equiv
Mg1 0.00000 0.00000 0.00000 0.75000 0.01343
Cr 0.00000 0.00000 0.00000 0.12400 0.01343
Al 0.00000 0.00000 0.00000 0.03900 0.01343
Fe 0.00000 0.00000 0.00000 0.08700 0.01343
O1 0.33333 0.66667 0.04159 1.00000 0.01343
H1 0.33333 0.66667 0.08168 1.00000 0.01343
O2 0.33780 0.33780 0.50000 0.14190 0.02533
C1 0.00000 0.00000 0.50000 0.07000 0.02533
Cl1 0.00000 0.00000 0.50000 0.11000 0.02533

loop_
_cod_related_entry_id
_cod_related_entry_database
_cod_related_entry_code
1 AMCSD 0019807
